data_1010601
loop_
_publ_author_name
'Wyckoff, R W G'

_publ_section_title
;
The Crystal Structure of Hydrazine Dihydrochloride
;
_journal_coden_ASTM AJSC5L
_journal_name_full
;
American Journal of Science, Serie 5(1,1921-1938)
;
_journal_page_first 15
_journal_page_last 22
_journal_volume 5
_journal_year 1923
_chemical_formula_structural 'N2 H6 Cl2'
_chemical_formula_sum 'Cl2 H6 N2'
_chemical_name_systematic 'Hydrogenhydrazinium chloride'
_space_group_IT_number 205
_symmetry_cell_setting cubic
_symmetry_Int_Tables_number 205
_symmetry_space_group_name_Hall '-P 2ac 2ab 3'
_symmetry_space_group_name_H-M 'P a -3'
_cell_angle_alpha 90
_cell_angle_beta 90
_cell_angle_gamma 90
_cell_formula_units_Z 4
_cell_length_a 7.89
_cell_length_b 7.89
_cell_length_c 7.89
_cell_volume 491.2
_cod_original_formula_sum 'H6 Cl2 N2'
_cod_database_code 1010601

loop_
_symmetry_equiv_pos_as_xyz
x,y,z
1/2+x,1/2-y,-z
-x,1/2+y,1/2-z
1/2-x,-y,1/2+z
y,z,x
1/2-y,-z,1/2+x
1/2+y,1/2-z,-x
-y,1/2+z,1/2-x
z,x,y
-z,1/2+x,1/2-y
1/2-z,-x,1/2+y
1/2+z,1/2-x,-y
-x,-y,-z
1/2-x,1/2+y,z
x,1/2-y,1/2+z
1/2+x,y,1/2-z
-y,-z,-x
1/2+y,z,1/2-x
1/2-y,1/2+z,x
y,1/2-z,1/2+x
-z,-x,-y
z,1/2-x,1/2+y
1/2+z,x,1/2-y
1/2-z,1/2+x,y

loop_
_atom_site_label
_atom_site_type_symbol
_atom_site_symmetry_multiplicity
_atom_site_Wyckoff_symbol
_atom_site_fract_x
_atom_site_fract_y
_atom_site_fract_z
_atom_site_occupancy
_atom_site_attached_hydrogens
_atom_site_calc_flag
N1 N2- 8 c 0.04 0.04 0.04 1. 0 d
Cl1 Cl1- 8 c 0.27 0.27 0.27 1. 0 d
H1 H1+ 8 c -1. -1. -1. 3. 0 dum

loop_
_atom_type_symbol
_atom_type_oxidation_number
N2- -2.000
Cl1- -1.000
H1+ 1.000
